data_2312229
loop_
_publ_author_name
'Shahed, H.'
'Sharma, N.'
'Angst, M.'
'Voigt, J.'
'Per&#xdf;on, J'
'Prakash, P.'
'T&#xf6;rnroos, K W'
'Chernyshov, D.'
'Gildenast, H.'
'Ohl, M.'
'Saffarini, G.'
'Grzechnik, A.'
'Friese, K.'

_publ_section_title
;
 Structural insight into the cooperativity of spin crossover compounds.
;
_journal_issue 'Pt 5'
_journal_name_full 'Acta crystallographica Section B, Structural science, crystal engineering and materials'
_journal_page_first 354
_journal_page_last 367
_journal_paper_doi 10.1107/S2052520623005814
_journal_volume 79
_journal_year 2023
_chemical_formula_sum 'C10.86 H8 Fe0.29 N1.71 S0.57'
_chemical_formula_weight 196.75
_space_group_crystal_system orthorhombic
_space_group_IT_number 56
_space_group_name_Hall '-P 2ab 2ac'
_space_group_name_H-M_alt 'P c c n'
_atom_sites_solution_hydrogens geom
_audit_creation_method SHELXL-2019/2
_cell_angle_alpha 90
_cell_angle_beta 90
_cell_angle_gamma 90
_cell_formula_units_Z 14
_cell_length_a 12.9162(3)
_cell_length_b 14.9373(4)
_cell_length_c 17.6220(4)
_cell_measurement_reflns_used 4090
_cell_measurement_temperature 185(2)
_cell_measurement_theta_max 24.841
_cell_measurement_theta_min 1.918
_cell_volume 3399.87(14)
_computing_structure_refinement 'SHELXL-2019/2 (Sheldrick, 2019)'
_diffrn_ambient_temperature 293(2)
_diffrn_measured_fraction_theta_full 0.984
_diffrn_measured_fraction_theta_max 0.820
_diffrn_measurement_device_type '4-circle diffractometer'
_diffrn_radiation_type Synchrotron
_diffrn_radiation_wavelength 0.65524
_diffrn_reflns_av_R_equivalents 0.0904
_diffrn_reflns_av_unetI/netI 0.0695
_diffrn_reflns_Laue_measured_fraction_full 0.984
_diffrn_reflns_Laue_measured_fraction_max 0.820
_diffrn_reflns_limit_h_max 20
_diffrn_reflns_limit_h_min -20
_diffrn_reflns_limit_k_max 18
_diffrn_reflns_limit_k_min -18
_diffrn_reflns_limit_l_max 28
_diffrn_reflns_limit_l_min -28
_diffrn_reflns_number 35120
_diffrn_reflns_point_group_measured_fraction_full 0.984
_diffrn_reflns_point_group_measured_fraction_max 0.820
_diffrn_reflns_theta_full 23.150
_diffrn_reflns_theta_max 32.912
_diffrn_reflns_theta_min 1.922
_exptl_absorpt_coefficient_mu 0.442
_exptl_crystal_density_diffrn 1.345
_exptl_crystal_description irregular
_exptl_crystal_F_000 1424
_refine_diff_density_max 0.392
_refine_diff_density_min -0.334
_refine_diff_density_rms 0.057
_refine_ls_extinction_method none
_refine_ls_goodness_of_fit_ref 1.197
_refine_ls_hydrogen_treatment constr
_refine_ls_matrix_type full
_refine_ls_number_parameters 213
_refine_ls_number_reflns 6672
_refine_ls_number_restraints 0
_refine_ls_restrained_S_all 1.197
_refine_ls_R_factor_all 0.1677
_refine_ls_R_factor_gt 0.1036
_refine_ls_shift/su_max 0.001
_refine_ls_shift/su_mean 0.000
_refine_ls_structure_factor_coef Fsqd
_refine_ls_weighting_details 'w=1/[\s^2^(Fo^2^)+(0.0314P)^2^+2.9329P] where P=(Fo^2^+2Fc^2^)/3'
_refine_ls_weighting_scheme calc
_refine_ls_wR_factor_gt 0.1553
_refine_ls_wR_factor_ref 0.1765
_reflns_Friedel_coverage 0.000
_reflns_number_gt 4131
_reflns_number_total 6672
_reflns_threshold_expression 'I > 2\s(I)'
_cod_data_source_file Bia_Portho_185K.cif
_cod_data_source_block Bia_dw4400_185K
_cod_depositor_comments 'Adding full bibliography for 2312165--2312274.cif.'
_cod_database_code 2312229
_shelx_shelxl_version_number 2019/2
_shelx_space_group_comment
;
The symmetry employed for this shelxl refinement is uniquely defined
by the following loop, which should always be used as a source of
symmetry information in preference to the above space-group names.
They are only intended as comments.
;

loop_
_space_group_symop_operation_xyz
'x, y, z'
'-x+1/2, -y+1/2, z'
'-x, y+1/2, -z+1/2'
'x+1/2, -y, -z+1/2'
'-x, -y, -z'
'x-1/2, y-1/2, -z'
'x, -y-1/2, z-1/2'
'-x-1/2, y, z-1/2'

loop_
_atom_site_label
_atom_site_type_symbol
_atom_site_fract_x
_atom_site_fract_y
_atom_site_fract_z
_atom_site_U_iso_or_equiv
_atom_site_adp_type
_atom_site_occupancy
_atom_site_site_symmetry_order
_atom_site_calc_flag
_atom_site_refinement_flags_posn
_atom_site_refinement_flags_adp
_atom_site_refinement_flags_occupancy
_atom_site_disorder_assembly
_atom_site_disorder_group
Fe01 Fe 0.750000 0.750000 0.57766(3) 0.03811(16) Uani 1 2 d S T P . .
S002 S 0.91189(8) 0.55675(8) 0.39526(5) 0.0682(3) Uani 1 1 d . . . . .
N003 N 0.7455(2) 0.84481(16) 0.67582(13) 0.0416(5) Uani 1 1 d . . . . .
N004 N 0.8016(2) 0.66047(19) 0.49743(14) 0.0515(7) Uani 1 1 d . . . . .
N005 N 0.91115(19) 0.79607(17) 0.59467(13) 0.0422(6) Uani 1 1 d . . . . .
C006 C 0.6570(2) 0.8617(2) 0.72169(15) 0.0406(6) Uani 1 1 d . . . . .
C007 C 0.5641(2) 0.8833(2) 0.68678(16) 0.0428(7) Uani 1 1 d . . . . .
H007 H 0.561353 0.890402 0.634390 0.051 Uiso 1 1 calc R U . . .
C008 C 0.9265(2) 0.8478(2) 0.65614(17) 0.0456(7) Uani 1 1 d . . . . .
C009 C 0.8339(3) 0.8720(2) 0.69885(17) 0.0465(7) Uani 1 1 d . . . . .
H009 H 0.839134 0.906909 0.742399 0.056 Uiso 1 1 calc R U . . .
C00A C 0.6604(2) 0.8511(2) 0.80019(17) 0.0475(7) Uani 1 1 d . . . . .
H00A H 0.722334 0.836274 0.823961 0.057 Uiso 1 1 calc R U . . .
C00B C 0.4779(3) 0.8844(2) 0.80826(18) 0.0460(7) Uani 1 1 d . . . . .
C00C C 0.4760(2) 0.8943(2) 0.72962(18) 0.0468(7) Uani 1 1 d . . . . .
H00C H 0.413961 0.908552 0.705671 0.056 Uiso 1 1 calc R U . . .
C00D C 0.8475(2) 0.6177(2) 0.45458(16) 0.0433(7) Uani 1 1 d . . . . .
C00E C 0.5714(3) 0.8628(2) 0.84271(17) 0.0508(8) Uani 1 1 d . . . . .
H00E H 0.574123 0.856108 0.895137 0.061 Uiso 1 1 calc R U . . .
C00F C 0.3824(3) 0.8979(2) 0.85338(19) 0.0500(8) Uani 1 1 d . . . . .
C00G C 0.9941(3) 0.7729(2) 0.55393(19) 0.0522(8) Uani 1 1 d . . . . .
H00G H 0.984662 0.737625 0.511005 0.063 Uiso 1 1 calc R U . . .
C00H C 0.3849(3) 0.9422(3) 0.92282(19) 0.0569(9) Uani 1 1 d . . . . .
H00H H 0.447728 0.962596 0.941936 0.068 Uiso 1 1 calc R U . . .
C00I C 1.0239(3) 0.8770(3) 0.6781(2) 0.0601(9) Uani 1 1 d . . . . .
H00I H 1.032346 0.912892 0.720843 0.072 Uiso 1 1 calc R U . . .
C00J C 0.2873(3) 0.8671(3) 0.8274(2) 0.0652(10) Uani 1 1 d . . . . .
H00J H 0.283587 0.836502 0.781545 0.078 Uiso 1 1 calc R U . . .
C00K C 0.1977(3) 0.8815(3) 0.8690(3) 0.0757(11) Uani 1 1 d . . . . .
H00K H 0.134510 0.861042 0.850737 0.091 Uiso 1 1 calc R U . . .
C00L C 1.1079(3) 0.8515(3) 0.6351(2) 0.0717(11) Uani 1 1 d . . . . .
H00L H 1.174242 0.869976 0.648480 0.086 Uiso 1 1 calc R U . . .
C00M C 0.2947(3) 0.9562(3) 0.9638(2) 0.0671(11) Uani 1 1 d . . . . .
H00M H 0.297457 0.986510 1.009861 0.081 Uiso 1 1 calc R U . . .
C00N C 0.2020(3) 0.9259(3) 0.9370(2) 0.0715(11) Uani 1 1 d . . . . .
H00N H 0.141792 0.935244 0.964882 0.086 Uiso 1 1 calc R U . . .
C00O C 1.0933(3) 0.7991(3) 0.5728(2) 0.0649(10) Uani 1 1 d . . . . .
H00O H 1.149311 0.781191 0.543371 0.078 Uiso 1 1 calc R U . . .

loop_
_atom_site_aniso_label
_atom_site_aniso_U_11
_atom_site_aniso_U_22
_atom_site_aniso_U_33
_atom_site_aniso_U_23
_atom_site_aniso_U_13
_atom_site_aniso_U_12
Fe01 0.0402(3) 0.0454(3) 0.0287(2) 0.000 0.000 0.0044(3)
S002 0.0693(6) 0.0923(8) 0.0429(4) -0.0065(5) 0.0110(4) 0.0320(5)
N003 0.0476(13) 0.0420(13) 0.0351(10) 0.0013(10) -0.0007(11) 0.0112(12)
N004 0.0583(17) 0.0559(17) 0.0404(13) -0.0039(12) 0.0087(12) 0.0020(13)
N005 0.0442(13) 0.0449(14) 0.0375(12) 0.0066(11) 0.0016(10) 0.0027(11)
C006 0.0485(17) 0.0399(16) 0.0334(13) -0.0025(12) -0.0008(12) 0.0088(13)
C007 0.0521(17) 0.0413(16) 0.0351(14) -0.0013(12) -0.0051(12) 0.0099(13)
C008 0.0482(17) 0.0481(18) 0.0406(15) 0.0055(13) -0.0053(13) 0.0030(14)
C009 0.0561(19) 0.0460(18) 0.0373(14) -0.0006(13) -0.0058(13) 0.0036(15)
C00A 0.0478(17) 0.0548(19) 0.0397(15) -0.0025(14) -0.0065(13) 0.0106(14)
C00B 0.0527(18) 0.0393(17) 0.0460(16) -0.0015(13) 0.0026(14) 0.0080(13)
C00C 0.0495(17) 0.0412(17) 0.0495(17) -0.0005(14) -0.0050(14) 0.0112(13)
C00D 0.0426(16) 0.0557(19) 0.0318(13) 0.0019(13) -0.0007(12) -0.0006(14)
C00E 0.059(2) 0.058(2) 0.0353(14) 0.0034(14) -0.0003(13) 0.0150(16)
C00F 0.0560(19) 0.0428(18) 0.0512(17) 0.0043(14) 0.0044(15) 0.0131(15)
C00G 0.0498(18) 0.059(2) 0.0478(17) 0.0072(15) 0.0095(14) 0.0026(15)
C00H 0.060(2) 0.063(2) 0.0477(17) 0.0007(17) 0.0005(16) 0.0215(17)
C00I 0.0529(19) 0.068(2) 0.059(2) -0.0044(18) -0.0130(17) -0.0046(17)
C00J 0.063(2) 0.062(2) 0.071(2) -0.010(2) 0.007(2) 0.0049(18)
C00K 0.058(2) 0.080(3) 0.088(3) -0.007(2) 0.009(2) 0.006(2)
C00L 0.043(2) 0.089(3) 0.083(3) 0.010(2) -0.0108(19) -0.0078(19)
C00M 0.074(3) 0.078(3) 0.0501(19) -0.0012(19) 0.0070(19) 0.034(2)
C00N 0.060(2) 0.086(3) 0.068(3) 0.007(2) 0.018(2) 0.026(2)
C00O 0.0448(19) 0.079(3) 0.070(2) 0.008(2) 0.0059(17) 0.0011(18)

loop_
_atom_type_symbol
_atom_type_description
_atom_type_scat_dispersion_real
_atom_type_scat_dispersion_imag
_atom_type_scat_source
Fe Fe 0.3265 0.6960 'International Tables Vol C Tables 4.2.6.8 and 6.1.1.4'
C C 0.0024 0.0013 'International Tables Vol C Tables 4.2.6.8 and 6.1.1.4'
H H 0.0000 0.0000 'International Tables Vol C Tables 4.2.6.8 and 6.1.1.4'
N N 0.0049 0.0027 'International Tables Vol C Tables 4.2.6.8 and 6.1.1.4'
S S 0.1051 0.1002 'International Tables Vol C Tables 4.2.6.8 and 6.1.1.4'

loop_
_geom_angle_atom_site_label_1
_geom_angle_atom_site_label_2
_geom_angle_atom_site_label_3
_geom_angle
_geom_angle_site_symmetry_1
_geom_angle_site_symmetry_3
_geom_angle_publ_flag
N004 Fe01 N004 93.17(15) 2_665 . ?
N004 Fe01 N005 101.29(10) 2_665 . ?
N004 Fe01 N005 89.45(10) . . ?
N004 Fe01 N005 89.45(10) 2_665 2_665 ?
N004 Fe01 N005 101.29(10) . 2_665 ?
N005 Fe01 N005 164.43(12) . 2_665 ?
N004 Fe01 N003 162.12(10) 2_665 2_665 ?
N004 Fe01 N003 96.40(10) . 2_665 ?
N005 Fe01 N003 93.88(9) . 2_665 ?
N005 Fe01 N003 73.90(9) 2_665 2_665 ?
N004 Fe01 N003 96.40(10) 2_665 . ?
N004 Fe01 N003 162.12(10) . . ?
N005 Fe01 N003 73.90(9) . . ?
N005 Fe01 N003 93.88(9) 2_665 . ?
N003 Fe01 N003 78.66(12) 2_665 . ?
C009 N003 C006 118.8(3) . . ?
C009 N003 Fe01 115.1(2) . . ?
C006 N003 Fe01 124.9(2) . . ?
C00D N004 Fe01 167.6(3) . . ?
C00G N005 C008 117.6(3) . . ?
C00G N005 Fe01 127.0(2) . . ?
C008 N005 Fe01 115.2(2) . . ?
C007 C006 C00A 119.6(3) . . ?
C007 C006 N003 119.0(2) . . ?
C00A C006 N003 121.3(3) . . ?
C00C C007 C006 120.0(3) . . ?
N005 C008 C00I 122.6(3) . . ?
N005 C008 C009 115.9(3) . . ?
C00I C008 C009 121.5(3) . . ?
N003 C009 C008 119.3(3) . . ?
C00E C00A C006 119.8(3) . . ?
C00E C00B C00C 118.3(3) . . ?
C00E C00B C00F 121.4(3) . . ?
C00C C00B C00F 120.3(3) . . ?
C007 C00C C00B 121.2(3) . . ?
N004 C00D S002 179.3(3) . . ?
C00A C00E C00B 121.0(3) . . ?
C00J C00F C00H 117.9(3) . . ?
C00J C00F C00B 121.0(3) . . ?
C00H C00F C00B 121.1(3) . . ?
N005 C00G C00O 122.8(3) . . ?
C00M C00H C00F 120.7(4) . . ?
C00L C00I C008 118.3(3) . . ?
C00K C00J C00F 120.8(4) . . ?
C00N C00K C00J 120.3(4) . . ?
C00O C00L C00I 119.6(3) . . ?
C00N C00M C00H 120.5(4) . . ?
C00M C00N C00K 119.9(4) . . ?
C00L C00O C00G 119.1(4) . . ?

loop_
_geom_bond_atom_site_label_1
_geom_bond_atom_site_label_2
_geom_bond_distance
_geom_bond_site_symmetry_2
_geom_bond_publ_flag
Fe01 N004 2.057(3) 2_665 ?
Fe01 N004 2.057(3) . ?
Fe01 N005 2.213(3) . ?
Fe01 N005 2.213(2) 2_665 ?
Fe01 N003 2.236(2) 2_665 ?
Fe01 N003 2.236(2) . ?
S002 C00D 1.617(3) . ?
N003 C009 1.278(4) . ?
N003 C006 1.422(4) . ?
N004 C00D 1.153(4) . ?
N005 C00G 1.336(4) . ?
N005 C008 1.345(4) . ?
C006 C007 1.387(4) . ?
C006 C00A 1.393(4) . ?
C007 C00C 1.376(4) . ?
C008 C00I 1.388(5) . ?
C008 C009 1.458(4) . ?
C00A C00E 1.384(4) . ?
C00B C00E 1.389(4) . ?
C00B C00C 1.394(4) . ?
C00B C00F 1.481(4) . ?
C00F C00J 1.389(5) . ?
C00F C00H 1.391(5) . ?
C00G C00O 1.380(5) . ?
C00H C00M 1.386(5) . ?
C00I C00L 1.378(5) . ?
C00J C00K 1.386(5) . ?
C00K C00N 1.370(6) . ?
C00L C00O 1.361(6) . ?
C00M C00N 1.365(6) . ?
